data_7209853
loop_
_publ_author_name
'Wen, Zhen-Zhen'
'Wen, Xi-Ling'
'Cai, Song-Liang'
'Zheng, Sheng-Run'
'Fan, Jun'
'Zhang, Wei-Guang'

_publ_section_title
;
 The construction of Cu(i)/Cu(ii) coordination polymers based on
 pyrazine--carboxylate: Structural diversity tuned by in situ hydrolysis
 reaction
;
_journal_issue 26
_journal_name_full CrystEngComm
_journal_page_first 5359
_journal_paper_doi 10.1039/c3ce26817a
_journal_volume 15
_journal_year 2013
_chemical_formula_moiety 'C10 H8 Cl Cu2 N4 O5'
_chemical_formula_sum 'C10 H8 Cl Cu2 N4 O5'
_chemical_formula_weight 426.73
_chemical_name_systematic
;
?
;
_space_group_IT_number 14
_symmetry_cell_setting monoclinic
_symmetry_space_group_name_Hall '-P 2ybc'
_symmetry_space_group_name_H-M 'P 1 21/c 1'
_atom_sites_solution_hydrogens geom
_atom_sites_solution_primary direct
_atom_sites_solution_secondary difmap
_audit_creation_method SHELXL-97
_cell_angle_alpha 90.00
_cell_angle_beta 95.146(8)
_cell_angle_gamma 90.00
_cell_formula_units_Z 4
_cell_length_a 11.545(7)
_cell_length_b 7.765(5)
_cell_length_c 14.669(9)
_cell_measurement_reflns_used 2662
_cell_measurement_temperature 298(2)
_cell_measurement_theta_max 27.66
_cell_measurement_theta_min 2.79
_cell_volume 1309.7(14)
_computing_cell_refinement 'Bruker SAINT'
_computing_data_collection 'Bruker APEX2'
_computing_data_reduction 'Bruker SAINT'
_computing_molecular_graphics 'Bruker SHELXTL'
_computing_publication_material 'Bruker SHELXTL'
_computing_structure_refinement 'SHELXL-97 (Sheldrick, 2008)'
_computing_structure_solution 'SHELXS-97 (Sheldrick, 2008)'
_diffrn_ambient_temperature 298(2)
_diffrn_measured_fraction_theta_full 0.990
_diffrn_measured_fraction_theta_max 0.990
_diffrn_radiation_monochromator graphite
_diffrn_radiation_source 'fine-focus sealed tube'
_diffrn_radiation_type MoK\a
_diffrn_radiation_wavelength 0.71073
_diffrn_reflns_av_R_equivalents 0.1013
_diffrn_reflns_av_sigmaI/netI 0.0828
_diffrn_reflns_limit_h_max 13
_diffrn_reflns_limit_h_min -11
_diffrn_reflns_limit_k_max 9
_diffrn_reflns_limit_k_min -9
_diffrn_reflns_limit_l_max 16
_diffrn_reflns_limit_l_min -17
_diffrn_reflns_number 6029
_diffrn_reflns_theta_full 25.00
_diffrn_reflns_theta_max 25.00
_diffrn_reflns_theta_min 1.77
_exptl_absorpt_coefficient_mu 3.481
_exptl_absorpt_correction_T_max 0.5891
_exptl_absorpt_correction_T_min 0.5015
_exptl_absorpt_correction_type multi-scan
_exptl_absorpt_process_details 'Higashi, T. (1995)'
_exptl_crystal_colour Dark-blue
_exptl_crystal_density_diffrn 2.164
_exptl_crystal_density_method 'not measured'
_exptl_crystal_description Block
_exptl_crystal_F_000 844
_exptl_crystal_size_max 0.23
_exptl_crystal_size_mid 0.20
_exptl_crystal_size_min 0.17
_refine_diff_density_max 6.260
_refine_diff_density_min -1.179
_refine_diff_density_rms 0.382
_refine_ls_extinction_method none
_refine_ls_goodness_of_fit_ref 0.984
_refine_ls_hydrogen_treatment constr
_refine_ls_matrix_type full
_refine_ls_number_parameters 199
_refine_ls_number_reflns 2282
_refine_ls_number_restraints 12
_refine_ls_restrained_S_all 0.983
_refine_ls_R_factor_all 0.1617
_refine_ls_R_factor_gt 0.1278
_refine_ls_shift/su_max 0.000
_refine_ls_shift/su_mean 0.000
_refine_ls_structure_factor_coef Fsqd
_refine_ls_weighting_details 'calc w=1/[\s^2^(Fo^2^)+(0.0100P)^2^+150.0000P] where P=(Fo^2^+2Fc^2^)/3'
_refine_ls_weighting_scheme calc
_refine_ls_wR_factor_gt 0.2654
_refine_ls_wR_factor_ref 0.2857
_reflns_number_gt 1724
_reflns_number_total 2282
_reflns_threshold_expression >2sigma(I)
_cod_data_source_file c3ce26817a.txt
_cod_data_source_block 2a
_cod_depositor_comments
;
The following automatic conversions were performed:

'_symmetry_cell_setting' value 'Monoclinic' changed to 'monoclinic'
according to /home/saulius/struct/CIF-dictionaries/cif_core.dic
dictionary named 'cif_core.dic' version 2.4.2 from
2011-04-26.

'_refine_ls_hydrogen_treatment' value 'CONSTR' changed
to 'constr' according to
/home/saulius/struct/CIF-dictionaries/cif_core.dic dictionary named
'cif_core.dic' version 2.4.2 from 2011-04-26.

Automatic conversion script
Id: cif_fix_values 1891 2012-01-12 08:04:46Z andrius 
;
_cod_original_sg_symbol_Hall '-P 2ybc '
_cod_original_sg_symbol_H-M 'P2(1)/c '
_cod_database_code 7209853

loop_
_symmetry_equiv_pos_as_xyz
'x, y, z'
'-x, y+1/2, -z+1/2'
'-x, -y, -z'
'x, -y-1/2, z-1/2'

loop_
_atom_site_label
_atom_site_type_symbol
_atom_site_fract_x
_atom_site_fract_y
_atom_site_fract_z
_atom_site_U_iso_or_equiv
_atom_site_adp_type
_atom_site_occupancy
_atom_site_symmetry_multiplicity
_atom_site_calc_flag
_atom_site_refinement_flags
Cu1 Cu 0.07410(9) 0.75464(15) 0.39796(8) 0.0192(3) Uani 1 1 d .
Cu2 Cu 0.53977(11) 0.58769(18) 0.68967(9) 0.0304(3) Uani 1 1 d .
O1W O -0.0192(7) 0.7482(9) 0.5292(5) 0.036(2) Uani 1 1 d .
H1WA H -0.0554 0.8312 0.5516 0.054 Uiso 1 1 d R
H1WB H -0.0019 0.6763 0.5720 0.054 Uiso 1 1 d R
Cl1 Cl 0.4602(2) 0.7513(4) 0.80614(19) 0.0350(7) Uani 1 1 d .
O1 O 0.1430(6) 0.9792(9) 0.4215(5) 0.0291(18) Uani 1 1 d U
O2 O 0.3022(8) 1.1127(10) 0.4904(7) 0.054(3) Uani 1 1 d .
O3 O -0.1403(7) 0.3919(9) 0.2908(6) 0.043(2) Uani 1 1 d .
O4 O 0.0161(5) 0.5293(9) 0.3614(5) 0.032(2) Uani 1 1 d .
N1 N 0.2242(7) 0.6744(11) 0.4623(5) 0.021(2) Uani 1 1 d .
N2 N 0.4240(7) 0.6282(11) 0.5805(5) 0.024(2) Uani 1 1 d .
N3 N -0.2926(7) 0.8776(11) 0.2337(5) 0.023(2) Uani 1 1 d .
N4 N -0.0745(7) 0.8317(11) 0.3294(5) 0.021(2) Uani 1 1 d .
C1 C 0.2457(9) 0.9840(14) 0.4670(8) 0.031(3) Uani 1 1 d .
C2 C 0.2910(8) 0.8073(12) 0.4961(6) 0.020(2) Uani 1 1 d U
C3 C 0.3884(8) 0.7806(13) 0.5539(6) 0.022(2) Uani 1 1 d .
H3A H 0.4315 0.8758 0.5753 0.027 Uiso 1 1 calc R
C5 C 0.2609(7) 0.5139(11) 0.4859(6) 0.015(2) Uani 1 1 d .
H5A H 0.2190 0.4183 0.4633 0.018 Uiso 1 1 calc R
C4 C 0.3621(7) 0.4926(12) 0.5442(6) 0.016(2) Uani 1 1 d .
H4A H 0.3879 0.3816 0.5587 0.019 Uiso 1 1 calc R
C6 C -0.0864(9) 0.5232(14) 0.3149(7) 0.029(3) Uani 1 1 d .
C7 C -0.1400(8) 0.6970(13) 0.2960(7) 0.023(2) Uani 1 1 d .
C8 C -0.2471(8) 0.7240(13) 0.2491(7) 0.024(3) Uani 1 1 d .
H8A H -0.2896 0.6285 0.2272 0.029 Uiso 1 1 calc R
C9 C -0.2272(8) 1.0141(14) 0.2655(7) 0.025(3) Uani 1 1 d .
H9A H -0.2550 1.1253 0.2545 0.030 Uiso 1 1 calc R
C10 C -0.1189(9) 0.9906(12) 0.3145(7) 0.023(3) Uani 1 1 d .
H10A H -0.0769 1.0860 0.3371 0.028 Uiso 1 1 calc R

loop_
_atom_site_aniso_label
_atom_site_aniso_U_11
_atom_site_aniso_U_22
_atom_site_aniso_U_33
_atom_site_aniso_U_23
_atom_site_aniso_U_13
_atom_site_aniso_U_12
Cu1 0.0178(5) 0.0151(5) 0.0229(5) 0.0009(5) -0.0073(4) 0.0018(5)
Cu2 0.0239(6) 0.0347(7) 0.0300(7) -0.0031(6) -0.0119(5) 0.0018(6)
O1W 0.051(4) 0.009(3) 0.050(4) 0.003(3) 0.017(4) 0.003(3)
Cl1 0.0324(12) 0.0346(14) 0.0367(14) -0.0138(13) -0.0043(11) 0.0077(12)
O1 0.027(3) 0.024(3) 0.032(3) -0.002(3) -0.016(3) 0.012(3)
O2 0.054(5) 0.013(4) 0.089(6) -0.007(4) -0.033(5) -0.006(4)
O3 0.040(4) 0.010(3) 0.073(6) 0.003(4) -0.020(4) -0.009(3)
O4 0.014(3) 0.015(3) 0.065(5) 0.018(3) -0.012(3) -0.001(3)
N1 0.025(4) 0.021(4) 0.016(4) 0.003(3) -0.004(3) 0.008(4)
N2 0.026(4) 0.023(4) 0.023(4) -0.014(3) 0.001(3) -0.003(4)
N3 0.026(4) 0.032(5) 0.010(4) -0.001(3) -0.002(3) -0.011(4)
N4 0.025(4) 0.020(4) 0.018(4) 0.003(3) 0.001(3) 0.001(4)
C1 0.023(5) 0.027(5) 0.038(6) -0.002(5) -0.014(4) 0.000(5)
C2 0.026(4) 0.022(4) 0.010(4) -0.003(3) 0.000(3) -0.007(3)
C3 0.016(4) 0.026(5) 0.023(5) -0.005(4) -0.007(4) -0.009(4)
C5 0.013(4) 0.008(4) 0.023(5) -0.002(4) -0.005(4) 0.001(3)
C4 0.013(4) 0.012(4) 0.022(5) -0.002(4) -0.002(3) 0.003(4)
C6 0.028(5) 0.032(6) 0.026(5) 0.002(5) -0.008(4) -0.005(5)
C7 0.017(4) 0.030(5) 0.024(5) -0.010(4) 0.008(4) -0.011(4)
C8 0.022(4) 0.019(5) 0.030(5) -0.008(4) -0.009(4) 0.002(4)
C9 0.024(5) 0.026(5) 0.023(5) -0.003(4) -0.010(4) -0.006(4)
C10 0.028(5) 0.009(4) 0.031(5) 0.000(4) -0.006(4) -0.003(4)

loop_
_atom_type_symbol
_atom_type_description
_atom_type_scat_dispersion_real
_atom_type_scat_dispersion_imag
_atom_type_scat_source
C C 0.0033 0.0016 'International Tables Vol C Tables 4.2.6.8 and 6.1.1.4'
H H 0.0000 0.0000 'International Tables Vol C Tables 4.2.6.8 and 6.1.1.4'
Cl Cl 0.1484 0.1585 'International Tables Vol C Tables 4.2.6.8 and 6.1.1.4'
Cu Cu 0.3201 1.2651 'International Tables Vol C Tables 4.2.6.8 and 6.1.1.4'
N N 0.0061 0.0033 'International Tables Vol C Tables 4.2.6.8 and 6.1.1.4'
O O 0.0106 0.0060 'International Tables Vol C Tables 4.2.6.8 and 6.1.1.4'

loop_
_geom_angle_atom_site_label_1
_geom_angle_atom_site_label_2
_geom_angle_atom_site_label_3
_geom_angle
_geom_angle_site_symmetry_1
_geom_angle_site_symmetry_3
O4 Cu1 O1 173.0(3) . .
O4 Cu1 N1 96.5(3) . .
O1 Cu1 N1 82.6(3) . .
O4 Cu1 N4 82.6(3) . .
O1 Cu1 N4 98.1(3) . .
N1 Cu1 N4 178.0(3) . .
O4 Cu1 O1W 92.0(3) . .
O1 Cu1 O1W 95.0(3) . .
N1 Cu1 O1W 92.8(3) . .
N4 Cu1 O1W 89.0(3) . .
N3 Cu2 N2 142.0(3) 4_676 .
N3 Cu2 Cl1 96.9(2) 4_676 .
N2 Cu2 Cl1 102.5(2) . .
N3 Cu2 Cl1 97.4(3) 4_676 2_646
N2 Cu2 Cl1 100.0(2) . 2_646
Cl1 Cu2 Cl1 121.08(9) . 2_646
Cu1 O1W H1WA 126.3 . .
Cu1 O1W H1WB 122.6 . .
H1WA O1W H1WB 107.7 . .
Cu2 Cl1 Cu2 123.49(12) . 2_656
C1 O1 Cu1 117.1(7) . .
C6 O4 Cu1 116.8(6) . .
C5 N1 C2 117.0(8) . .
C5 N1 Cu1 130.4(6) . .
C2 N1 Cu1 112.1(6) . .
C3 N2 C4 116.6(8) . .
C3 N2 Cu2 123.3(6) . .
C4 N2 Cu2 118.6(6) . .
C8 N3 C9 116.5(8) . .
C8 N3 Cu2 122.5(7) . 4_475
C9 N3 Cu2 119.8(7) . 4_475
C10 N4 C7 117.1(8) . .
C10 N4 Cu1 130.8(7) . .
C7 N4 Cu1 112.1(6) . .
O2 C1 O1 127.0(10) . .
O2 C1 C2 119.8(9) . .
O1 C1 C2 113.1(9) . .
N1 C2 C3 121.5(9) . .
N1 C2 C1 114.5(8) . .
C3 C2 C1 123.9(9) . .
N2 C3 C2 123.1(9) . .
N2 C3 H3A 118.5 . .
C2 C3 H3A 118.5 . .
N1 C5 C4 119.5(8) . .
N1 C5 H5A 120.2 . .
C4 C5 H5A 120.2 . .
N2 C4 C5 122.1(8) . .
N2 C4 H4A 118.9 . .
C5 C4 H4A 118.9 . .
O3 C6 O4 126.1(10) . .
O3 C6 C7 120.2(9) . .
O4 C6 C7 113.7(9) . .
N4 C7 C8 120.7(9) . .
N4 C7 C6 114.8(8) . .
C8 C7 C6 124.5(9) . .
N3 C8 C7 123.5(9) . .
N3 C8 H8A 118.3 . .
C7 C8 H8A 118.3 . .
N3 C9 C10 121.2(9) . .
N3 C9 H9A 119.4 . .
C10 C9 H9A 119.4 . .
N4 C10 C9 120.9(9) . .
N4 C10 H10A 119.5 . .
C9 C10 H10A 119.5 . .

loop_
_geom_bond_atom_site_label_1
_geom_bond_atom_site_label_2
_geom_bond_distance
_geom_bond_site_symmetry_2
Cu1 O4 1.932(7) .
Cu1 O1 1.935(7) .
Cu1 N1 1.997(8) .
Cu1 N4 2.000(8) .
Cu1 O1W 2.289(8) .
Cu2 N3 2.002(8) 4_676
Cu2 N2 2.017(8) .
Cu2 Cl1 2.378(3) .
Cu2 Cl1 2.613(4) 2_646
O1W H1WA 0.8501 .
O1W H1WB 0.8503 .
Cl1 Cu2 2.613(4) 2_656
O1 C1 1.308(12) .
O2 C1 1.226(13) .
O3 C6 1.230(13) .
O4 C6 1.313(12) .
N1 C5 1.351(12) .
N1 C2 1.356(12) .
N2 C3 1.302(13) .
N2 C4 1.354(12) .
N3 C8 1.315(13) .
N3 C9 1.360(13) .
N3 Cu2 2.002(8) 4_475
N4 C10 1.346(12) .
N4 C7 1.357(12) .
C1 C2 1.516(14) .
C2 C3 1.362(12) .
C3 H3A 0.9300 .
C5 C4 1.395(12) .
C5 H5A 0.9300 .
C4 H4A 0.9300 .
C6 C7 1.500(15) .
C7 C8 1.376(13) .
C8 H8A 0.9300 .
C9 C10 1.397(13) .
C9 H9A 0.9300 .
C10 H10A 0.9300 .

loop_
_geom_torsion_atom_site_label_1
_geom_torsion_atom_site_label_2
_geom_torsion_atom_site_label_3
_geom_torsion_atom_site_label_4
_geom_torsion
_geom_torsion_site_symmetry_1
_geom_torsion_site_symmetry_4
N3 Cu2 Cl1 Cu2 75.5(3) 4_676 2_656
N2 Cu2 Cl1 Cu2 -71.5(3) . 2_656
Cl1 Cu2 Cl1 Cu2 178.55(15) 2_646 2_656
N1 Cu1 O1 C1 -1.9(8) . .
N4 Cu1 O1 C1 -179.9(8) . .
O1W Cu1 O1 C1 90.4(8) . .
N1 Cu1 O4 C6 179.9(8) . .
N4 Cu1 O4 C6 -1.9(8) . .
O1W Cu1 O4 C6 86.8(8) . .
O4 Cu1 N1 C5 -10.5(9) . .
O1 Cu1 N1 C5 176.6(9) . .
O1W Cu1 N1 C5 81.9(8) . .
O4 Cu1 N1 C2 178.5(6) . .
O1 Cu1 N1 C2 5.6(6) . .
O1W Cu1 N1 C2 -89.1(6) . .
N3 Cu2 N2 C3 -68.6(10) 4_676 .
Cl1 Cu2 N2 C3 50.3(8) . .
Cl1 Cu2 N2 C3 175.5(7) 2_646 .
N3 Cu2 N2 C4 125.5(7) 4_676 .
Cl1 Cu2 N2 C4 -115.5(7) . .
Cl1 Cu2 N2 C4 9.6(7) 2_646 .
O4 Cu1 N4 C10 179.7(9) . .
O1 Cu1 N4 C10 -7.3(9) . .
O1W Cu1 N4 C10 87.5(9) . .
O4 Cu1 N4 C7 1.9(7) . .
O1 Cu1 N4 C7 174.8(6) . .
O1W Cu1 N4 C7 -90.3(7) . .
Cu1 O1 C1 O2 -178.2(10) . .
Cu1 O1 C1 C2 -1.9(12) . .
C5 N1 C2 C3 -2.3(13) . .
Cu1 N1 C2 C3 170.0(7) . .
C5 N1 C2 C1 179.7(8) . .
Cu1 N1 C2 C1 -8.0(10) . .
O2 C1 C2 N1 -176.7(10) . .
O1 C1 C2 N1 6.7(13) . .
O2 C1 C2 C3 5.3(16) . .
O1 C1 C2 C3 -171.2(9) . .
C4 N2 C3 C2 3.1(14) . .
Cu2 N2 C3 C2 -163.0(7) . .
N1 C2 C3 N2 0.0(15) . .
C1 C2 C3 N2 177.8(9) . .
C2 N1 C5 C4 1.4(13) . .
Cu1 N1 C5 C4 -169.2(7) . .
C3 N2 C4 C5 -4.0(13) . .
Cu2 N2 C4 C5 162.8(7) . .
N1 C5 C4 N2 1.8(14) . .
Cu1 O4 C6 O3 -175.3(9) . .
Cu1 O4 C6 C7 1.5(12) . .
C10 N4 C7 C8 -0.1(14) . .
Cu1 N4 C7 C8 178.0(8) . .
C10 N4 C7 C6 -179.8(9) . .
Cu1 N4 C7 C6 -1.6(10) . .
O3 C6 C7 N4 177.2(10) . .
O4 C6 C7 N4 0.2(13) . .
O3 C6 C7 C8 -2.5(16) . .
O4 C6 C7 C8 -179.5(10) . .
C9 N3 C8 C7 1.0(14) . .
Cu2 N3 C8 C7 -166.6(8) 4_475 .
N4 C7 C8 N3 0.1(16) . .
C6 C7 C8 N3 179.7(10) . .
C8 N3 C9 C10 -1.9(14) . .
Cu2 N3 C9 C10 166.0(8) 4_475 .
C7 N4 C10 C9 -0.8(14) . .
Cu1 N4 C10 C9 -178.6(7) . .
N3 C9 C10 N4 1.9(15) . .
